data_7007657
loop_
_publ_author_name
'Frisch, Mark'
'Cahill, Christopher L.'

_publ_section_title
;
 Synthesis, structure and fluorescent studies of novel uranium
 coordination polymers in the pyridinedicarboxylic acid system.
;
_journal_issue 39
_journal_name_full 'Dalton transactions (Cambridge, England : 2003)'
_journal_page_first 4679
_journal_page_last 4690
_journal_paper_doi 10.1039/b608187h
_journal_year 2006
_chemical_formula_moiety 'C14 H6 N2 O12 Pb U'
_chemical_formula_sum 'C14 H6 N2 O12 Pb U'
_chemical_formula_weight 839.44
_chemical_name_systematic
;
?
;
_space_group_IT_number 15
_symmetry_cell_setting monoclinic
_symmetry_space_group_name_Hall '-C 2yc'
_symmetry_space_group_name_H-M 'C 1 2/c 1'
_atom_sites_solution_hydrogens geom
_atom_sites_solution_primary direct
_atom_sites_solution_secondary difmap
_audit_creation_method SHELXL-97
_cell_angle_alpha 90.00
_cell_angle_beta 116.9670(10)
_cell_angle_gamma 90.00
_cell_formula_units_Z 4
_cell_length_a 13.9437(9)
_cell_length_b 16.0610(9)
_cell_length_c 8.8145(5)
_cell_measurement_reflns_used 6336
_cell_measurement_temperature 298(2)
_cell_measurement_theta_max 30.27
_cell_measurement_theta_min 2.07
_cell_volume 1759.37(18)
_computing_structure_refinement 'SHELXL-97 (Sheldrick, 1997)'
_diffrn_ambient_temperature 298(2)
_diffrn_measured_fraction_theta_full 1.000
_diffrn_measured_fraction_theta_max 0.928
_diffrn_measurement_device_type 'Bruker APEX CCD'
_diffrn_measurement_method 'omega scans'
_diffrn_radiation_monochromator graphite
_diffrn_radiation_source 'fine-focus sealed tube'
_diffrn_radiation_type MoK\a
_diffrn_radiation_wavelength 0.71073
_diffrn_reflns_av_R_equivalents 0.0290
_diffrn_reflns_av_sigmaI/netI 0.0282
_diffrn_reflns_limit_h_max 19
_diffrn_reflns_limit_h_min -18
_diffrn_reflns_limit_k_max 22
_diffrn_reflns_limit_k_min -21
_diffrn_reflns_limit_l_max 12
_diffrn_reflns_limit_l_min -12
_diffrn_reflns_number 8601
_diffrn_reflns_theta_full 25.00
_diffrn_reflns_theta_max 30.27
_diffrn_reflns_theta_min 2.07
_exptl_absorpt_coefficient_mu 18.824
_exptl_absorpt_correction_T_max 0.471
_exptl_absorpt_correction_T_min 0.268
_exptl_absorpt_correction_type multi-scan
_exptl_absorpt_process_details 'SADABS, Sheldrick (2004)'
_exptl_crystal_colour orange
_exptl_crystal_density_diffrn 3.169
_exptl_crystal_density_method 'not measured'
_exptl_crystal_description plate
_exptl_crystal_F_000 1496
_exptl_crystal_size_max 0.08
_exptl_crystal_size_mid 0.06
_exptl_crystal_size_min 0.04
_refine_diff_density_max 1.051
_refine_diff_density_min -1.459
_refine_diff_density_rms 0.178
_refine_ls_extinction_method none
_refine_ls_goodness_of_fit_ref 1.035
_refine_ls_hydrogen_treatment constr
_refine_ls_matrix_type full
_refine_ls_number_parameters 138
_refine_ls_number_reflns 2439
_refine_ls_number_restraints 0
_refine_ls_restrained_S_all 1.035
_refine_ls_R_factor_all 0.0228
_refine_ls_R_factor_gt 0.0186
_refine_ls_shift/su_max 0.001
_refine_ls_shift/su_mean 0.000
_refine_ls_structure_factor_coef Fsqd
_refine_ls_weighting_details 'calc w=1/[\s^2^(Fo^2^)+(0.0151P)^2^+6.8491P] where P=(Fo^2^+2Fc^2^)/3'
_refine_ls_weighting_scheme calc
_refine_ls_wR_factor_gt 0.0405
_refine_ls_wR_factor_ref 0.0419
_reflns_number_gt 2204
_reflns_number_total 2439
_reflns_threshold_expression >2sigma(I)
_cod_data_source_file b608187h.txt
_cod_data_source_block c2onc
_cod_original_sg_symbol_H-M 'C 2/c'
_cod_database_code 7007657

loop_
_symmetry_equiv_pos_as_xyz
'x, y, z'
'-x, y, -z+1/2'
'x+1/2, y+1/2, z'
'-x+1/2, y+1/2, -z+1/2'
'-x, -y, -z'
'x, -y, z-1/2'
'-x+1/2, -y+1/2, -z'
'x+1/2, -y+1/2, z-1/2'

loop_
_atom_site_label
_atom_site_type_symbol
_atom_site_fract_x
_atom_site_fract_y
_atom_site_fract_z
_atom_site_U_iso_or_equiv
_atom_site_adp_type
_atom_site_occupancy
_atom_site_symmetry_multiplicity
_atom_site_calc_flag
_atom_site_refinement_flags
_atom_site_disorder_assembly
_atom_site_disorder_group
U1 U 0.2500 0.2500 1.0000 0.00780(5) Uani 1 2 d S . .
Pb1 Pb 0.5000 0.433708(10) 1.2500 0.00832(5) Uani 1 2 d S . .
O1 O 0.0048(10) 0.4507(5) 0.898(2) 0.264(9) Uani 1 1 d . . .
O2 O 0.3224(2) 0.38752(15) 0.9846(3) 0.0108(5) Uani 1 1 d . . .
O3 O 0.1093(2) 0.18501(15) 0.7400(3) 0.0123(5) Uani 1 1 d . . .
O4 O 0.1445(2) 0.30245(15) 1.0207(3) 0.0126(5) Uani 1 1 d . . .
O5 O 0.3673(2) 0.49153(15) 0.8612(3) 0.0107(5) Uani 1 1 d . . .
O6 O 0.0190(2) 0.15887(15) 0.4618(3) 0.0143(5) Uani 1 1 d . . .
N1 N 0.2018(2) 0.31456(17) 0.7003(4) 0.0085(6) Uani 1 1 d . . .
C1 C 0.2511(3) 0.3843(2) 0.6877(5) 0.0100(6) Uani 1 1 d . . .
C2 C 0.1277(3) 0.2983(2) 0.3981(5) 0.0112(7) Uani 1 1 d . . .
H2 H 0.0872 0.2665 0.3018 0.013 Uiso 1 1 calc R . .
C3 C 0.2388(3) 0.4159(2) 0.5339(5) 0.0139(7) Uani 1 1 d . . .
H3 H 0.2711 0.4660 0.5294 0.017 Uiso 1 1 calc R . .
C4 C 0.1774(3) 0.3713(2) 0.3863(5) 0.0130(7) Uani 1 1 d . . .
H4 H 0.1696 0.3900 0.2815 0.016 Uiso 1 1 calc R . .
C5 C 0.3196(3) 0.4255(2) 0.8543(5) 0.0097(6) Uani 1 1 d . . .
C6 C 0.1400(3) 0.2741(2) 0.5558(5) 0.0100(7) Uani 1 1 d . . .
C7 C 0.0837(3) 0.2001(2) 0.5813(5) 0.0108(7) Uani 1 1 d . . .

loop_
_atom_site_aniso_label
_atom_site_aniso_U_11
_atom_site_aniso_U_22
_atom_site_aniso_U_33
_atom_site_aniso_U_23
_atom_site_aniso_U_13
_atom_site_aniso_U_12
U1 0.01104(9) 0.00677(9) 0.00620(10) -0.00038(6) 0.00444(8) -0.00146(6)
Pb1 0.00999(9) 0.00676(8) 0.00810(10) 0.000 0.00401(7) 0.000
O1 0.125(8) 0.102(6) 0.51(3) -0.018(9) 0.099(15) -0.002(6)
O2 0.0150(12) 0.0088(11) 0.0077(12) -0.0003(10) 0.0043(10) -0.0027(10)
O3 0.0152(13) 0.0109(11) 0.0101(13) 0.0002(10) 0.0052(11) -0.0031(10)
O4 0.0144(12) 0.0121(11) 0.0137(14) -0.0024(10) 0.0085(11) -0.0019(10)
O5 0.0136(12) 0.0069(10) 0.0132(13) -0.0022(9) 0.0074(11) -0.0023(9)
O6 0.0165(13) 0.0131(12) 0.0093(13) -0.0018(10) 0.0023(11) -0.0028(10)
N1 0.0105(14) 0.0071(13) 0.0083(14) -0.0009(11) 0.0046(12) 0.0003(10)
C1 0.0106(15) 0.0080(14) 0.0107(17) 0.0015(13) 0.0044(14) 0.0022(13)
C2 0.0100(16) 0.0141(16) 0.0081(17) 0.0015(13) 0.0029(14) 0.0001(13)
C3 0.0167(18) 0.0117(16) 0.0120(19) 0.0019(14) 0.0055(15) -0.0019(14)
C4 0.0153(17) 0.0153(17) 0.0087(17) -0.0001(14) 0.0057(14) -0.0013(14)
C5 0.0108(16) 0.0110(15) 0.0083(17) -0.0006(13) 0.0052(14) 0.0013(13)
C6 0.0114(16) 0.0069(14) 0.0131(18) 0.0009(13) 0.0067(14) 0.0011(12)
C7 0.0099(16) 0.0101(15) 0.0117(18) 0.0012(13) 0.0044(14) 0.0026(13)

loop_
_atom_type_symbol
_atom_type_description
_atom_type_scat_dispersion_real
_atom_type_scat_dispersion_imag
_atom_type_scat_source
C C 0.0033 0.0016 'International Tables Vol C Tables 4.2.6.8 and 6.1.1.4'
H H 0.0000 0.0000 'International Tables Vol C Tables 4.2.6.8 and 6.1.1.4'
N N 0.0061 0.0033 'International Tables Vol C Tables 4.2.6.8 and 6.1.1.4'
O O 0.0106 0.0060 'International Tables Vol C Tables 4.2.6.8 and 6.1.1.4'
Pb Pb -3.3944 10.1111 'International Tables Vol C Tables 4.2.6.8 and 6.1.1.4'
U U -9.6767 9.6646 'International Tables Vol C Tables 4.2.6.8 and 6.1.1.4'

loop_
_geom_angle_atom_site_label_1
_geom_angle_atom_site_label_2
_geom_angle_atom_site_label_3
_geom_angle
_geom_angle_site_symmetry_1
_geom_angle_site_symmetry_3
_geom_angle_publ_flag
O4 U1 O4 180.00(17) 7_557 . ?
O4 U1 O2 87.69(10) 7_557 7_557 ?
O4 U1 O2 92.31(10) . 7_557 ?
O4 U1 O2 92.31(10) 7_557 . ?
O4 U1 O2 87.69(10) . . ?
O2 U1 O2 180.0 7_557 . ?
O4 U1 O3 92.91(10) 7_557 . ?
O4 U1 O3 87.09(10) . . ?
O2 U1 O3 59.91(8) 7_557 . ?
O2 U1 O3 120.09(8) . . ?
O4 U1 O3 87.09(10) 7_557 7_557 ?
O4 U1 O3 92.91(10) . 7_557 ?
O2 U1 O3 120.09(8) 7_557 7_557 ?
O2 U1 O3 59.91(8) . 7_557 ?
O3 U1 O3 180.000(1) . 7_557 ?
O4 U1 N1 94.03(10) 7_557 7_557 ?
O4 U1 N1 85.97(10) . 7_557 ?
O2 U1 N1 60.90(9) 7_557 7_557 ?
O2 U1 N1 119.10(9) . 7_557 ?
O3 U1 N1 119.95(8) . 7_557 ?
O3 U1 N1 60.05(8) 7_557 7_557 ?
O4 U1 N1 85.97(10) 7_557 . ?
O4 U1 N1 94.03(10) . . ?
O2 U1 N1 119.10(9) 7_557 . ?
O2 U1 N1 60.90(9) . . ?
O3 U1 N1 60.05(8) . . ?
O3 U1 N1 119.95(8) 7_557 . ?
N1 U1 N1 180.0 7_557 . ?
O3 Pb1 O3 78.79(12) 7_557 8_556 ?
O3 Pb1 O2 57.70(8) 7_557 . ?
O3 Pb1 O2 95.62(8) 8_556 . ?
O3 Pb1 O2 95.62(8) 7_557 2_657 ?
O3 Pb1 O2 57.70(8) 8_556 2_657 ?
O2 Pb1 O2 147.20(11) . 2_657 ?
O3 Pb1 O5 78.30(8) 7_557 6_566 ?
O3 Pb1 O5 151.86(8) 8_556 6_566 ?
O2 Pb1 O5 85.73(8) . 6_566 ?
O2 Pb1 O5 108.82(8) 2_657 6_566 ?
O3 Pb1 O5 151.86(8) 7_557 5_667 ?
O3 Pb1 O5 78.30(8) 8_556 5_667 ?
O2 Pb1 O5 108.82(8) . 5_667 ?
O2 Pb1 O5 85.73(8) 2_657 5_667 ?
O5 Pb1 O5 127.88(10) 6_566 5_667 ?
C5 O2 U1 129.0(2) . . ?
C5 O2 Pb1 107.2(2) . . ?
U1 O2 Pb1 116.71(9) . . ?
C7 O3 Pb1 108.1(2) . 7_557 ?
C7 O3 U1 129.3(2) . . ?
Pb1 O3 U1 122.44(10) 7_557 . ?
C5 O5 Pb1 142.6(2) . 5_667 ?
C6 N1 C1 117.3(3) . . ?
C6 N1 U1 121.7(2) . . ?
C1 N1 U1 120.3(2) . . ?
N1 C1 C3 123.1(3) . . ?
N1 C1 C5 114.2(3) . . ?
C3 C1 C5 122.7(3) . . ?
C6 C2 C4 118.4(3) . . ?
C6 C2 H2 120.8 . . ?
C4 C2 H2 120.8 . . ?
C1 C3 C4 118.5(3) . . ?
C1 C3 H3 120.7 . . ?
C4 C3 H3 120.7 . . ?
C3 C4 C2 118.8(3) . . ?
C3 C4 H4 120.6 . . ?
C2 C4 H4 120.6 . . ?
O5 C5 O2 124.3(3) . . ?
O5 C5 C1 121.2(3) . . ?
O2 C5 C1 114.5(3) . . ?
N1 C6 C2 123.7(3) . . ?
N1 C6 C7 113.4(3) . . ?
C2 C6 C7 122.9(3) . . ?
O6 C7 O3 124.1(3) . . ?
O6 C7 C6 122.1(3) . . ?
O3 C7 C6 113.8(3) . . ?

loop_
_geom_bond_atom_site_label_1
_geom_bond_atom_site_label_2
_geom_bond_distance
_geom_bond_site_symmetry_2
_geom_bond_publ_flag
U1 O4 1.775(2) 7_557 ?
U1 O4 1.775(2) . ?
U1 O2 2.458(2) 7_557 ?
U1 O2 2.458(2) . ?
U1 O3 2.473(3) . ?
U1 O3 2.473(3) 7_557 ?
U1 N1 2.626(3) 7_557 ?
U1 N1 2.626(3) . ?
Pb1 O3 2.467(2) 7_557 ?
Pb1 O3 2.467(2) 8_556 ?
Pb1 O2 2.627(3) . ?
Pb1 O2 2.627(3) 2_657 ?
Pb1 O5 2.733(2) 6_566 ?
Pb1 O5 2.733(2) 5_667 ?
O2 C5 1.286(4) . ?
O3 C7 1.300(4) . ?
O3 Pb1 2.467(2) 7_557 ?
O5 C5 1.238(4) . ?
O5 Pb1 2.733(2) 5_667 ?
O6 C7 1.225(4) . ?
N1 C6 1.339(5) . ?
N1 C1 1.345(4) . ?
C1 C3 1.384(5) . ?
C1 C5 1.495(5) . ?
C2 C6 1.377(5) . ?
C2 C4 1.390(5) . ?
C2 H2 0.9300 . ?
C3 C4 1.388(5) . ?
C3 H3 0.9300 . ?
C4 H4 0.9300 . ?
C6 C7 1.496(5) . ?
